data_2106575
loop_
_publ_author_name
'Okada, K.'
'Morikawa, H.'
'Marumo, F.'
'Iwai, S.I.'

_publ_section_title
;
 Disodium ditungstate
;
_journal_name_full 'Acta Crystallographica B (24,1968-38,1982)'
_journal_page_first 1200
_journal_page_last 1201
_journal_volume 31
_journal_year 1975
_chemical_formula_sum 'Na2 O7 W2'
_chemical_name_systematic 'Na2 (W2 O7)'
_space_group_IT_number 64
_symmetry_space_group_name_Hall '-C 2ac 2'
_symmetry_space_group_name_H-M 'C m c a'
_cell_angle_alpha 90
_cell_angle_beta 90
_cell_angle_gamma 90
_cell_formula_units_Z 8
_cell_length_a 7.216
_cell_length_b 11.899
_cell_length_c 14.716
_cell_volume 1263.563
_citation_journal_id_ASTM ACBCAR
_cod_data_source_file Okada_ACBCAR_1975_1967.cif
_cod_data_source_block Na2O7W2
_cod_database_code 2106575

loop_
_symmetry_equiv_pos_as_xyz
x,y,z
-x+1/2,-y,z+1/2
x,-y,-z
-x+1/2,y,-z+1/2
-x,-y,-z
x-1/2,y,-z-1/2
-x,y,z
x-1/2,-y,z-1/2
x+1/2,y+1/2,z
-x+1,-y+1/2,z+1/2
x+1/2,-y+1/2,-z
-x+1,y+1/2,-z+1/2
-x+1/2,-y+1/2,-z
x,y+1/2,-z-1/2
-x+1/2,y+1/2,z
x,-y+1/2,z-1/2

loop_
_atom_site_label
_atom_site_type_symbol
_atom_site_fract_x
_atom_site_fract_y
_atom_site_fract_z
_atom_site_occupancy
_atom_site_U_iso_or_equiv
O2 O-2 0.1991 0.4927 0.3361 1 0.0
W1 W+6 0.25 0.08606 0.25 1 0.0
O5 O-2 0 0.359 0.5019 1 0.0
O4 O-2 0 0.3755 0.0289 1 0.0
O1 O-2 0.2042 0.2323 0.1554 1 0.0
W2 W+6 0 0.24688 0.08537 1 0.0
Na1 Na+1 0.2507 0 0 1 0.0
Na2 Na+1 0 0.3259 0.3443 1 0.0
O3 O-2 0 0.1256 0.2816 1 0.0
